data_4513007
loop_
_publ_author_name
'Mart\'inez-Lillo, Jos\'e'
'Pedersen, Anders H.'
'Faus, Juan'
'Julve, Miguel'
'Brechin, Euan K.'

_publ_section_title
;
 Effect of Protonated Organic Cations and Anion&#x2212;\p Interactions on
 the Magnetic Behavior of Hexabromorhenate(IV) Salts
;
_journal_issue 6
_journal_name_full 'Crystal Growth &amp; Design'
_journal_page_first 2598
_journal_paper_doi 10.1021/acs.cgd.5b00436
_journal_volume 15
_journal_year 2015
_chemical_formula_moiety '2(C8 H7 N4), Br6 Re, 4(H2 O)'
_chemical_formula_sum 'C16 H22 Br6 N8 O4 Re'
_chemical_formula_weight 1056.08
_chemical_name_systematic
; 
 ? 
;
_space_group_crystal_system triclinic
_space_group_IT_number 2
_space_group_name_Hall '-P 1'
_space_group_name_H-M_alt 'P -1'
_symmetry_space_group_name_Hall '-P 1'
_symmetry_space_group_name_H-M 'P -1'
_atom_sites_solution_hydrogens geom
_atom_sites_solution_primary direct
_atom_sites_solution_secondary difmap
_audit_creation_method SHELXL-97
_cell_angle_alpha 109.521(3)
_cell_angle_beta 92.258(2)
_cell_angle_gamma 101.047(2)
_cell_formula_units_Z 2
_cell_length_a 7.00853(19)
_cell_length_b 14.2899(4)
_cell_length_c 14.7561(5)
_cell_measurement_temperature 120(2)
_cell_volume 1358.51(8)
_computing_data_collection 'CrysAlisPro (Agilent Technologies, 2013)'
_computing_molecular_graphics 'DIAMOND 3.2d (Crystal Impact, 2000)'
_computing_publication_material 'Bruker SHELXTL'
_computing_structure_refinement 'SHELXL-97 (Sheldrick, 1997)'
_computing_structure_solution 'SHELXS-97 (Sheldrick, 1990)'
_diffrn_ambient_temperature 120.00(10)
_diffrn_measured_fraction_theta_full 0.973
_diffrn_measured_fraction_theta_max 0.973
_diffrn_measurement_device_type 'SuperNova, Dual, Cu at zero, Atlas'
_diffrn_measurement_method '\w scans'
_diffrn_radiation_monochromator graphite
_diffrn_radiation_source 'fine-focus sealed tube'
_diffrn_radiation_type MoK\a
_diffrn_radiation_wavelength 0.71073
_diffrn_reflns_av_R_equivalents 0.0532
_diffrn_reflns_av_sigmaI/netI 0.0430
_diffrn_reflns_limit_h_max 10
_diffrn_reflns_limit_h_min -10
_diffrn_reflns_limit_k_max 21
_diffrn_reflns_limit_k_min -21
_diffrn_reflns_limit_l_max 22
_diffrn_reflns_limit_l_min -21
_diffrn_reflns_number 52753
_diffrn_reflns_theta_full 32.93
_diffrn_reflns_theta_max 32.93
_diffrn_reflns_theta_min 2.93
_exptl_absorpt_coefficient_mu 13.336
_exptl_absorpt_correction_T_max 1.00000
_exptl_absorpt_correction_T_min 0.36981
_exptl_absorpt_correction_type multi-scan
_exptl_absorpt_process_details
;
CrysAlisPro, Agilent Technologies,
Version 1.171.37.31 (release 14-01-2014 CrysAlis171 .NET)
(compiled Jan 14 2014,18:38:05)
Empirical absorption correction using spherical harmonics,
 implemented in SCALE3 ABSPACK scaling algorithm.
Empirical absorption correction using spherical harmonics,
 implemented in SCALE3 ABSPACK scaling algorithm.
;
_exptl_crystal_colour orange
_exptl_crystal_density_diffrn 2.582
_exptl_crystal_density_method 'not measured'
_exptl_crystal_description block
_exptl_crystal_F_000 982
_exptl_crystal_size_max 0.4518
_exptl_crystal_size_mid 0.1922
_exptl_crystal_size_min 0.1394
_refine_diff_density_max 1.325
_refine_diff_density_min -1.268
_refine_diff_density_rms 0.180
_refine_ls_extinction_coef 0.00139(8)
_refine_ls_extinction_expression Fc^*^=kFc[1+0.001xFc^2^\l^3^/sin(2\q)]^-1/4^
_refine_ls_extinction_method SHELXL
_refine_ls_goodness_of_fit_ref 1.034
_refine_ls_hydrogen_treatment mixed
_refine_ls_matrix_type full
_refine_ls_number_parameters 360
_refine_ls_number_reflns 9605
_refine_ls_number_restraints 12
_refine_ls_restrained_S_all 1.035
_refine_ls_R_factor_all 0.0384
_refine_ls_R_factor_gt 0.0291
_refine_ls_shift/su_max 0.001
_refine_ls_shift/su_mean 0.000
_refine_ls_structure_factor_coef Fsqd
_refine_ls_weighting_details 'calc w=1/[\s^2^(Fo^2^)+(0.0196P)^2^+0.2837P] where P=(Fo^2^+2Fc^2^)/3'
_refine_ls_weighting_scheme calc
_refine_ls_wR_factor_gt 0.0524
_refine_ls_wR_factor_ref 0.0555
_reflns_number_gt 8307
_reflns_number_total 9605
_reflns_threshold_expression >2sigma(I)
_cod_data_source_file cg5b00436_si_002.cif
_cod_data_source_block eb4062
_cod_depositor_comments 'Adding full bibliography for 4513007--4513008.cif.'
_cod_original_cell_volume 1358.52(7)
_cod_database_code 4513007

loop_
_symmetry_equiv_pos_as_xyz
'x, y, z'
'-x, -y, -z'

loop_
_atom_site_label
_atom_site_type_symbol
_atom_site_fract_x
_atom_site_fract_y
_atom_site_fract_z
_atom_site_U_iso_or_equiv
_atom_site_adp_type
_atom_site_occupancy
_atom_site_symmetry_multiplicity
_atom_site_calc_flag
_atom_site_refinement_flags
Re1 Re 0.0000 0.0000 0.0000 0.00891(4) Uani 1 2 d S
Re2 Re 0.0000 0.5000 0.5000 0.00906(4) Uani 1 2 d S
Br1 Br 0.06227(4) -0.15930(2) -0.122430(19) 0.01378(6) Uani 1 1 d .
Br2 Br -0.15732(4) -0.10054(2) 0.098567(19) 0.01252(6) Uani 1 1 d .
Br3 Br -0.32638(4) -0.02814(2) -0.093938(19) 0.01266(6) Uani 1 1 d .
Br4 Br 0.10386(4) 0.39627(2) 0.59307(2) 0.01382(6) Uani 1 1 d .
Br5 Br -0.29054(4) 0.51782(2) 0.59483(2) 0.01510(6) Uani 1 1 d .
Br6 Br 0.19579(5) 0.65803(2) 0.62777(2) 0.01632(7) Uani 1 1 d .
N1 N 0.3672(4) 0.08584(19) 0.61844(17) 0.0146(5) Uani 1 1 d .
N2 N 0.2090(4) -0.07097(19) 0.49518(17) 0.0140(5) Uani 1 1 d .
N3 N 0.1659(4) 0.03825(19) 0.37562(17) 0.0138(5) Uani 1 1 d .
N4 N 0.3525(4) 0.1849(2) 0.49421(17) 0.0136(5) Uani 1 1 d .
H4A H 0.425(5) 0.218(3) 0.549(3) 0.022(10) Uiso 1 1 d .
N5 N 0.7940(4) 0.41866(19) -0.10677(17) 0.0139(5) Uani 1 1 d .
N6 N 0.7666(4) 0.57493(19) 0.01480(17) 0.0144(5) Uani 1 1 d .
N7 N 0.6272(4) 0.4660(2) 0.12876(17) 0.0146(5) Uani 1 1 d .
N8 N 0.6361(4) 0.3138(2) 0.00388(18) 0.0120(5) Uani 1 1 d .
H8A H 0.661(8) 0.283(4) -0.049(4) 0.09(2) Uiso 1 1 d .
O1W O 0.7215(4) 0.70837(19) 0.22107(17) 0.0268(5) Uani 1 1 d D
H1WA H 0.706(6) 0.6449(17) 0.170(2) 0.057(14) Uiso 1 1 d D
H1WB H 0.619(5) 0.700(3) 0.260(3) 0.058(15) Uiso 1 1 d D
O2W O 0.2742(3) 0.81587(17) 0.14923(15) 0.0179(5) Uani 1 1 d D
H2WA H 0.190(5) 0.796(3) 0.192(3) 0.058(14) Uiso 1 1 d D
H2WB H 0.218(6) 0.868(2) 0.140(3) 0.051(14) Uiso 1 1 d D
O3W O 0.1025(3) 0.78199(17) 0.29864(15) 0.0191(5) Uani 1 1 d D
H3WA H -0.032(2) 0.751(3) 0.281(3) 0.061(15) Uiso 1 1 d D
H3WB H 0.113(6) 0.8455(18) 0.349(2) 0.065(15) Uiso 1 1 d D
O4W O 0.3976(3) 0.69560(17) 0.34901(16) 0.0193(5) Uani 1 1 d D
H4WA H 0.297(5) 0.721(3) 0.325(3) 0.074(17) Uiso 1 1 d D
H4WB H 0.325(5) 0.638(2) 0.359(3) 0.054(14) Uiso 1 1 d D
C1 C 0.2815(4) 0.0293(2) 0.5299(2) 0.0121(6) Uani 1 1 d .
C2 C 0.3800(5) 0.0358(2) 0.6802(2) 0.0167(6) Uani 1 1 d .
H2B H 0.4372 0.0721 0.7433 0.020 Uiso 1 1 calc R
C3 C 0.3110(5) -0.0680(2) 0.6530(2) 0.0157(6) Uani 1 1 d .
H3B H 0.3203 -0.1020 0.6962 0.019 Uiso 1 1 calc R
C4 C 0.2270(5) -0.1194(2) 0.5580(2) 0.0159(6) Uani 1 1 d .
H4B H 0.1817 -0.1895 0.5372 0.019 Uiso 1 1 calc R
C5 C 0.2647(4) 0.0855(2) 0.4626(2) 0.0117(5) Uani 1 1 d .
C6 C 0.1529(4) 0.0947(2) 0.3196(2) 0.0152(6) Uani 1 1 d .
H6B H 0.0839 0.0632 0.2583 0.018 Uiso 1 1 calc R
C7 C 0.2373(5) 0.1977(2) 0.3489(2) 0.0166(6) Uani 1 1 d .
H7B H 0.2245 0.2350 0.3089 0.020 Uiso 1 1 calc R
C8 C 0.3411(4) 0.2427(2) 0.4397(2) 0.0133(6) Uani 1 1 d .
H8B H 0.4015 0.3114 0.4625 0.016 Uiso 1 1 calc R
C9 C 0.7446(4) 0.4740(2) -0.02202(19) 0.0109(5) Uani 1 1 d .
C10 C 0.8763(4) 0.4720(2) -0.1598(2) 0.0136(6) Uani 1 1 d .
H10A H 0.9161 0.4373 -0.2187 0.016 Uiso 1 1 calc R
C11 C 0.9042(4) 0.5764(2) -0.1302(2) 0.0151(6) Uani 1 1 d .
H11A H 0.9584 0.6122 -0.1687 0.018 Uiso 1 1 calc R
C12 C 0.8482(4) 0.6259(2) -0.0405(2) 0.0157(6) Uani 1 1 d .
H12A H 0.8678 0.6964 -0.0182 0.019 Uiso 1 1 calc R
C13 C 0.6629(4) 0.4161(2) 0.04006(19) 0.0111(5) Uani 1 1 d .
C14 C 0.5617(5) 0.4096(3) 0.1824(2) 0.0180(6) Uani 1 1 d .
H14A H 0.5377 0.4428 0.2454 0.022 Uiso 1 1 calc R
C15 C 0.5280(5) 0.3047(3) 0.1488(2) 0.0173(6) Uani 1 1 d .
H15A H 0.4800 0.2677 0.1875 0.021 Uiso 1 1 calc R
C16 C 0.5680(4) 0.2567(2) 0.0564(2) 0.0146(6) Uani 1 1 d .
H16A H 0.5482 0.1862 0.0308 0.018 Uiso 1 1 calc R

loop_
_atom_site_aniso_label
_atom_site_aniso_U_11
_atom_site_aniso_U_22
_atom_site_aniso_U_33
_atom_site_aniso_U_23
_atom_site_aniso_U_13
_atom_site_aniso_U_12
Re1 0.01049(8) 0.00756(8) 0.00897(7) 0.00302(6) 0.00192(5) 0.00219(6)
Re2 0.01053(8) 0.00842(8) 0.00889(7) 0.00366(6) 0.00246(5) 0.00211(6)
Br1 0.01858(15) 0.01022(14) 0.01246(12) 0.00227(10) 0.00267(10) 0.00582(12)
Br2 0.01435(14) 0.01136(14) 0.01210(12) 0.00553(11) 0.00264(10) 0.00051(11)
Br3 0.01120(14) 0.01332(14) 0.01396(12) 0.00583(11) 0.00068(10) 0.00198(11)
Br4 0.01699(15) 0.01420(14) 0.01397(13) 0.00794(11) 0.00395(10) 0.00606(12)
Br5 0.01528(15) 0.01682(15) 0.01773(14) 0.00931(12) 0.00835(11) 0.00682(12)
Br6 0.01986(16) 0.01117(14) 0.01456(13) 0.00237(11) -0.00206(11) 0.00010(12)
N1 0.0153(13) 0.0131(13) 0.0122(11) 0.0019(10) 0.0023(9) 0.0000(11)
N2 0.0138(13) 0.0120(13) 0.0156(11) 0.0035(10) 0.0023(9) 0.0035(10)
N3 0.0142(13) 0.0135(13) 0.0117(11) 0.0024(10) 0.0022(9) 0.0017(10)
N4 0.0142(13) 0.0135(13) 0.0115(11) 0.0020(10) 0.0020(9) 0.0037(11)
N5 0.0141(13) 0.0135(13) 0.0130(11) 0.0036(10) 0.0019(9) 0.0024(10)
N6 0.0121(13) 0.0135(13) 0.0164(12) 0.0034(10) 0.0007(9) 0.0031(10)
N7 0.0139(13) 0.0149(13) 0.0135(11) 0.0031(10) 0.0021(9) 0.0029(11)
N8 0.0119(12) 0.0118(12) 0.0133(11) 0.0052(10) 0.0016(9) 0.0033(10)
O1W 0.0282(14) 0.0204(13) 0.0229(12) -0.0012(10) 0.0043(10) -0.0005(11)
O2W 0.0271(13) 0.0125(11) 0.0174(10) 0.0065(9) 0.0065(9) 0.0090(10)
O3W 0.0230(13) 0.0145(12) 0.0157(10) 0.0012(9) 0.0045(9) 0.0015(10)
O4W 0.0222(13) 0.0144(12) 0.0192(11) 0.0071(9) -0.0031(9) -0.0025(10)
C1 0.0083(13) 0.0134(15) 0.0143(13) 0.0033(11) 0.0035(10) 0.0035(12)
C2 0.0166(16) 0.0204(17) 0.0127(13) 0.0064(12) 0.0021(11) 0.0018(13)
C3 0.0162(15) 0.0187(16) 0.0159(14) 0.0089(12) 0.0060(11) 0.0061(13)
C4 0.0159(16) 0.0132(15) 0.0194(14) 0.0056(12) 0.0052(11) 0.0047(13)
C5 0.0105(14) 0.0115(14) 0.0126(12) 0.0024(11) 0.0040(10) 0.0037(11)
C6 0.0137(15) 0.0212(16) 0.0118(12) 0.0051(12) 0.0053(10) 0.0066(13)
C7 0.0183(16) 0.0193(16) 0.0161(14) 0.0093(12) 0.0053(11) 0.0063(13)
C8 0.0119(14) 0.0115(14) 0.0171(13) 0.0050(11) 0.0053(11) 0.0034(12)
C9 0.0094(13) 0.0092(14) 0.0131(12) 0.0039(11) -0.0005(10) 0.0000(11)
C10 0.0144(15) 0.0152(15) 0.0105(12) 0.0041(11) -0.0004(10) 0.0022(12)
C11 0.0129(15) 0.0160(15) 0.0168(13) 0.0077(12) -0.0014(11) 0.0012(12)
C12 0.0138(15) 0.0093(14) 0.0215(15) 0.0042(12) -0.0016(11) -0.0005(12)
C13 0.0085(13) 0.0122(14) 0.0123(12) 0.0034(11) -0.0002(10) 0.0034(11)
C14 0.0141(15) 0.0265(18) 0.0168(14) 0.0106(13) 0.0037(11) 0.0065(14)
C15 0.0137(15) 0.0214(17) 0.0174(14) 0.0093(13) 0.0017(11) 0.0009(13)
C16 0.0112(14) 0.0155(15) 0.0181(14) 0.0091(12) -0.0032(11) 0.0003(12)

loop_
_atom_type_symbol
_atom_type_description
_atom_type_scat_dispersion_real
_atom_type_scat_dispersion_imag
_atom_type_scat_source
C C 0.0033 0.0016 'International Tables Vol C Tables 4.2.6.8 and 6.1.1.4'
H H 0.0000 0.0000 'International Tables Vol C Tables 4.2.6.8 and 6.1.1.4'
N N 0.0061 0.0033 'International Tables Vol C Tables 4.2.6.8 and 6.1.1.4'
O O 0.0106 0.0060 'International Tables Vol C Tables 4.2.6.8 and 6.1.1.4'
Br Br -0.2901 2.4595 'International Tables Vol C Tables 4.2.6.8 and 6.1.1.4'
Re Re -1.0185 7.2310 'International Tables Vol C Tables 4.2.6.8 and 6.1.1.4'

loop_
_geom_angle_atom_site_label_1
_geom_angle_atom_site_label_2
_geom_angle_atom_site_label_3
_geom_angle
_geom_angle_site_symmetry_1
_geom_angle_site_symmetry_3
Br2 Re1 Br2 180.000(10) . 2
Br2 Re1 Br1 90.576(9) . .
Br2 Re1 Br1 89.424(9) 2 .
Br2 Re1 Br1 89.424(9) . 2
Br2 Re1 Br1 90.576(9) 2 2
Br1 Re1 Br1 180.000(19) . 2
Br2 Re1 Br3 90.273(9) . .
Br2 Re1 Br3 89.727(9) 2 .
Br1 Re1 Br3 89.809(10) . .
Br1 Re1 Br3 90.191(10) 2 .
Br2 Re1 Br3 89.727(9) . 2
Br2 Re1 Br3 90.273(9) 2 2
Br1 Re1 Br3 90.191(10) . 2
Br1 Re1 Br3 89.809(10) 2 2
Br3 Re1 Br3 180.000(14) . 2
Br6 Re2 Br6 180.0 2_566 .
Br6 Re2 Br4 90.771(10) 2_566 .
Br6 Re2 Br4 89.229(10) . .
Br6 Re2 Br4 89.229(10) 2_566 2_566
Br6 Re2 Br4 90.771(10) . 2_566
Br4 Re2 Br4 180.000(9) . 2_566
Br6 Re2 Br5 90.839(11) 2_566 .
Br6 Re2 Br5 89.161(10) . .
Br4 Re2 Br5 89.143(10) . .
Br4 Re2 Br5 90.857(10) 2_566 .
Br6 Re2 Br5 89.161(10) 2_566 2_566
Br6 Re2 Br5 90.839(11) . 2_566
Br4 Re2 Br5 90.857(9) . 2_566
Br4 Re2 Br5 89.143(9) 2_566 2_566
Br5 Re2 Br5 180.0 . 2_566
C1 N1 C2 115.7(3) . .
C1 N2 C4 115.2(3) . .
C5 N3 C6 116.9(3) . .
C8 N4 C5 121.6(3) . .
C8 N4 H4A 113(2) . .
C5 N4 H4A 126(2) . .
C9 N5 C10 115.2(3) . .
C9 N6 C12 115.4(2) . .
C13 N7 C14 116.6(3) . .
C16 N8 C13 121.1(3) . .
C16 N8 H8A 115(4) . .
C13 N8 H8A 124(4) . .
H1WA O1W H1WB 106(3) . .
H2WA O2W H2WB 101(2) . .
H3WA O3W H3WB 108(3) . .
H4WA O4W H4WB 102(3) . .
N1 C1 N2 127.8(3) . .
N1 C1 C5 115.4(3) . .
N2 C1 C5 116.8(3) . .
N1 C2 C3 122.0(3) . .
N1 C2 H2B 119.0 . .
C3 C2 H2B 119.0 . .
C2 C3 C4 117.1(3) . .
C2 C3 H3B 121.5 . .
C4 C3 H3B 121.5 . .
N2 C4 C3 122.2(3) . .
N2 C4 H4B 118.9 . .
C3 C4 H4B 118.9 . .
N3 C5 N4 122.5(3) . .
N3 C5 C1 120.3(3) . .
N4 C5 C1 117.2(3) . .
N3 C6 C7 123.2(3) . .
N3 C6 H6B 118.4 . .
C7 C6 H6B 118.4 . .
C8 C7 C6 117.5(3) . .
C8 C7 H7B 121.3 . .
C6 C7 H7B 121.3 . .
N4 C8 C7 118.3(3) . .
N4 C8 H8B 120.8 . .
C7 C8 H8B 120.8 . .
N6 C9 N5 127.8(3) . .
N6 C9 C13 116.4(2) . .
N5 C9 C13 115.8(2) . .
N5 C10 C11 122.5(3) . .
N5 C10 H10A 118.8 . .
C11 C10 H10A 118.8 . .
C10 C11 C12 117.2(3) . .
C10 C11 H11A 121.4 . .
C12 C11 H11A 121.4 . .
N6 C12 C11 121.9(3) . .
N6 C12 H12A 119.0 . .
C11 C12 H12A 119.0 . .
N7 C13 N8 122.8(3) . .
N7 C13 C9 119.5(3) . .
N8 C13 C9 117.6(2) . .
N7 C14 C15 123.3(3) . .
N7 C14 H14A 118.4 . .
C15 C14 H14A 118.4 . .
C16 C15 C14 117.7(3) . .
C16 C15 H15A 121.1 . .
C14 C15 H15A 121.1 . .
N8 C16 C15 118.5(3) . .
N8 C16 H16A 120.8 . .
C15 C16 H16A 120.8 . .

loop_
_geom_bond_atom_site_label_1
_geom_bond_atom_site_label_2
_geom_bond_distance
_geom_bond_site_symmetry_2
Re1 Br2 2.5122(3) .
Re1 Br2 2.5122(3) 2
Re1 Br1 2.5161(3) .
Re1 Br1 2.5161(3) 2
Re1 Br3 2.5181(3) .
Re1 Br3 2.5181(3) 2
Re2 Br6 2.5101(3) 2_566
Re2 Br6 2.5101(3) .
Re2 Br4 2.5117(3) .
Re2 Br4 2.5117(3) 2_566
Re2 Br5 2.5208(3) .
Re2 Br5 2.5208(3) 2_566
N1 C1 1.329(4) .
N1 C2 1.344(4) .
N2 C1 1.335(4) .
N2 C4 1.344(4) .
N3 C5 1.324(4) .
N3 C6 1.346(4) .
N4 C8 1.341(4) .
N4 C5 1.347(4) .
N4 H4A 0.87(4) .
N5 C9 1.337(4) .
N5 C10 1.338(4) .
N6 C9 1.335(4) .
N6 C12 1.341(4) .
N7 C13 1.325(3) .
N7 C14 1.342(4) .
N8 C16 1.340(4) .
N8 C13 1.349(4) .
N8 H8A 0.80(5) .
O1W H1WA 0.946(10) .
O1W H1WB 0.950(10) .
O2W H2WA 0.951(10) .
O2W H2WB 0.953(10) .
O3W H3WA 0.950(10) .
O3W H3WB 0.947(10) .
O4W H4WA 0.954(10) .
O4W H4WB 0.944(10) .
C1 C5 1.486(4) .
C2 C3 1.380(4) .
C2 H2B 0.9300 .
C3 C4 1.390(4) .
C3 H3B 0.9300 .
C4 H4B 0.9300 .
C6 C7 1.386(4) .
C6 H6B 0.9300 .
C7 C8 1.381(4) .
C7 H7B 0.9300 .
C8 H8B 0.9300 .
C9 C13 1.490(4) .
C10 C11 1.379(4) .
C10 H10A 0.9300 .
C11 C12 1.388(4) .
C11 H11A 0.9300 .
C12 H12A 0.9300 .
C14 C15 1.381(5) .
C14 H14A 0.9300 .
C15 C16 1.374(4) .
C15 H15A 0.9300 .
C16 H16A 0.9300 .
